data_2239575
loop_
_publ_author_name
'Sarr, Modou'
'Merkens, Carina'
'Diass\'e-Sarr, Aminata'
'Diop, Libasse'
'Englert, Ulli'

_publ_section_title
;
 Bis(cyclohexylammonium) tetrachloridodiphenylstannate(IV)
;
_journal_coeditor_code WM5023
_journal_issue 6
_journal_name_full 'Acta Crystallographica Section E'
_journal_page_first m220
_journal_page_last m221
_journal_paper_doi 10.1107/S160053681401109X
_journal_volume 70
_journal_year 2014
_chemical_formula_iupac '(C6 H14 N)2 [Sn (C6 H5)2 Cl4] '
_chemical_formula_moiety '2(C6 H14 N +), C12 H10 Cl4 Sn 2-'
_chemical_formula_sum 'C24 H38 Cl4 N2 Sn'
_chemical_formula_weight 615.05
_chemical_name_systematic
;
Bis(cyclohexylammonium) tetrachloridodiphenylstannate(IV)
;
_space_group_IT_number 43
_symmetry_cell_setting orthorhombic
_symmetry_space_group_name_Hall 'F 2 -2d'
_symmetry_space_group_name_H-M 'F d d 2'
_atom_sites_solution_hydrogens geom
_atom_sites_solution_primary direct
_atom_sites_solution_secondary difmap
_audit_creation_method SHELXL-97
_cell_angle_alpha 90.00
_cell_angle_beta 90.00
_cell_angle_gamma 90.00
_cell_formula_units_Z 8
_cell_length_a 13.558(4)
_cell_length_b 49.646(14)
_cell_length_c 8.058(2)
_cell_measurement_reflns_used 5810
_cell_measurement_temperature 100(2)
_cell_measurement_theta_max 26.15
_cell_measurement_theta_min 2.97
_cell_volume 5424(3)
_computing_cell_refinement 'SAINT (Bruker, 2009)'
_computing_data_collection 'SMART (Bruker, 2009)'
_computing_data_reduction 'SAINT (Bruker, 2009)'
_computing_molecular_graphics 'PLATON (Spek, 2009)'
_computing_publication_material 'SHELXL-2013 (Sheldrick, 2008)'
_computing_structure_refinement 'SHELXL-2013 (Sheldrick, 2008)'
_computing_structure_solution 'SHELXS97 (Sheldrick, 2008)'
_diffrn_ambient_temperature 100(2)
_diffrn_measured_fraction_theta_full 0.992
_diffrn_measured_fraction_theta_max 0.992
_diffrn_measurement_device_type 'Bruker D8 goniometer with APEX area detector'
_diffrn_measurement_method '\w scans'
_diffrn_radiation_monochromator 'multilayer optics'
_diffrn_radiation_source 'Incoatec microsource'
_diffrn_radiation_type MoK\a
_diffrn_radiation_wavelength 0.71073
_diffrn_reflns_av_R_equivalents 0.0690
_diffrn_reflns_av_sigmaI/netI 0.0803
_diffrn_reflns_limit_h_max 16
_diffrn_reflns_limit_h_min -16
_diffrn_reflns_limit_k_max 62
_diffrn_reflns_limit_k_min -62
_diffrn_reflns_limit_l_max 10
_diffrn_reflns_limit_l_min -10
_diffrn_reflns_number 15474
_diffrn_reflns_theta_full 26.48
_diffrn_reflns_theta_max 26.48
_diffrn_reflns_theta_min 2.97
_exptl_absorpt_coefficient_mu 1.351
_exptl_absorpt_correction_T_max 0.935
_exptl_absorpt_correction_T_min 0.687
_exptl_absorpt_correction_type multi-scan
_exptl_absorpt_process_details
;
(<i>SADABS</i>; Bruker, 2009)
;
_exptl_crystal_colour colorless
_exptl_crystal_density_diffrn 1.506
_exptl_crystal_density_method 'not measured'
_exptl_crystal_description plate
_exptl_crystal_F_000 2512
_exptl_crystal_size_max 0.30
_exptl_crystal_size_mid 0.21
_exptl_crystal_size_min 0.05
_refine_diff_density_max 1.919
_refine_diff_density_min -0.673
_refine_ls_abs_structure_details 'Flack (1983), 1281 Friedel pairs'
_refine_ls_abs_structure_Flack 0.23(5)
_refine_ls_extinction_method none
_refine_ls_goodness_of_fit_ref 1.056
_refine_ls_hydrogen_treatment mixed
_refine_ls_matrix_type full
_refine_ls_number_parameters 151
_refine_ls_number_reflns 2772
_refine_ls_number_restraints 4
_refine_ls_restrained_S_all 1.055
_refine_ls_R_factor_all 0.0469
_refine_ls_R_factor_gt 0.0433
_refine_ls_shift/su_max 0.004
_refine_ls_shift/su_mean 0.000
_refine_ls_structure_factor_coef Fsqd
_refine_ls_weighting_details 'calc w=1/[\s^2^(Fo^2^)+(0.0200P)^2^+0.0000P] where P=(Fo^2^+2Fc^2^)/3'
_refine_ls_weighting_scheme calc
_refine_ls_wR_factor_gt 0.0979
_refine_ls_wR_factor_ref 0.0996
_reflns_number_gt 2563
_reflns_number_total 2772
_reflns_threshold_expression >2sigma(I)
_cod_data_source_file wm5023sup1.cf
_cod_data_source_block I
_cod_database_code 2239575
_cod_database_fobs_code 2239575

loop_
_symmetry_equiv_pos_as_xyz
'x, y, z'
'-x, -y, z'
'-x+1/4, y+1/4, z+1/4'
'x+3/4, -y+3/4, z+1/4'
'x, y+1/2, z+1/2'
'-x, -y+1/2, z+1/2'
'-x+1/4, y+3/4, z+3/4'
'x+3/4, -y+5/4, z+3/4'
'x+1/2, y, z+1/2'
'-x+1/2, -y, z+1/2'
'-x+3/4, y+1/4, z+3/4'
'x+5/4, -y+3/4, z+3/4'
'x+1/2, y+1/2, z'
'-x+1/2, -y+1/2, z'
'-x+3/4, y+3/4, z+1/4'
'x+5/4, -y+5/4, z+1/4'

loop_
_atom_site_type_symbol
_atom_site_label
_atom_site_fract_x
_atom_site_fract_y
_atom_site_fract_z
_atom_site_U_iso_or_equiv
_atom_site_adp_type
_atom_site_calc_flag
_atom_site_refinement_flags
_atom_site_occupancy
_atom_site_symmetry_multiplicity
Sn Sn1 0.0000 0.0000 0.72474(9) 0.02578(15) Uani d S 1 2
Cl Cl1 -0.11741(11) 0.01834(3) 0.94793(18) 0.0329(4) Uani d . 1 1
Cl Cl2 -0.11954(10) 0.01707(3) 0.4982(2) 0.0308(4) Uani d . 1 1
C C1 0.0727(4) 0.03830(10) 0.7238(8) 0.0285(11) Uani d . 1 1
C C2 0.0212(3) 0.06170(10) 0.7321(11) 0.0277(12) Uani d . 1 1
H H2 -0.0484 0.0609 0.7439 0.033 Uiso calc R 1 1
C C3 0.0659(4) 0.08670(11) 0.7241(9) 0.0362(13) Uani d . 1 1
H H3 0.0275 0.1027 0.7226 0.043 Uiso calc R 1 1
C C4 0.1690(4) 0.08788(11) 0.7183(9) 0.0357(13) Uani d . 1 1
H H4 0.2016 0.1048 0.7182 0.043 Uiso calc R 1 1
C C5 0.2215(5) 0.06497(13) 0.7128(10) 0.0372(14) Uani d . 1 1
H H5 0.2914 0.0659 0.7060 0.045 Uiso calc R 1 1
C C6 0.1752(4) 0.03965(11) 0.7170(9) 0.0297(12) Uani d . 1 1
H H6 0.2134 0.0236 0.7152 0.036 Uiso calc R 1 1
N N1 0.1784(4) 0.02720(11) 0.2043(9) 0.0375(13) Uani d D 1 1
H H1A 0.233(4) 0.0271(15) 0.138(8) 0.056 Uiso d D 1 1
H H1B 0.142(5) 0.0132(10) 0.164(8) 0.056 Uiso d D 1 1
H H1C 0.181(6) 0.0222(15) 0.311(4) 0.056 Uiso d D 1 1
C C7 0.1431(4) 0.05466(11) 0.1699(7) 0.0317(14) Uani d . 1 1
H H7 0.1271 0.0557 0.0490 0.038 Uiso calc R 1 1
C C8 0.0488(4) 0.06018(12) 0.2660(7) 0.0326(15) Uani d . 1 1
H H8A -0.0029 0.0472 0.2316 0.039 Uiso calc R 1 1
H H8B 0.0610 0.0577 0.3862 0.039 Uiso calc R 1 1
C C9 0.0141(4) 0.08851(11) 0.2336(16) 0.0401(14) Uani d . 1 1
H H9A -0.0452 0.0921 0.3018 0.048 Uiso calc R 1 1
H H9B -0.0050 0.0902 0.1155 0.048 Uiso calc R 1 1
C C10 0.0917(5) 0.10933(13) 0.2730(9) 0.0489(19) Uani d . 1 1
H H10A 0.1054 0.1093 0.3937 0.059 Uiso calc R 1 1
H H10B 0.0674 0.1274 0.2419 0.059 Uiso calc R 1 1
C C11 0.1854(5) 0.10318(12) 0.1787(8) 0.0417(17) Uani d . 1 1
H H11A 0.1735 0.1060 0.0588 0.050 Uiso calc R 1 1
H H11B 0.2374 0.1160 0.2138 0.050 Uiso calc R 1 1
C C12 0.2216(5) 0.07509(12) 0.2055(10) 0.0343(14) Uani d . 1 1
H H12A 0.2438 0.0731 0.3219 0.041 Uiso calc R 1 1
H H12B 0.2790 0.0717 0.1325 0.041 Uiso calc R 1 1

loop_
_atom_site_aniso_label
_atom_site_aniso_U_11
_atom_site_aniso_U_22
_atom_site_aniso_U_33
_atom_site_aniso_U_12
_atom_site_aniso_U_13
_atom_site_aniso_U_23
Sn1 0.0195(2) 0.0327(3) 0.0251(2) -0.0025(2) 0.000 0.000
Cl1 0.0289(7) 0.0418(8) 0.0281(11) -0.0032(6) 0.0082(7) -0.0044(7)
Cl2 0.0236(6) 0.0372(7) 0.0316(11) -0.0016(5) -0.0062(7) 0.0032(7)
C1 0.040(3) 0.031(3) 0.014(2) -0.002(2) -0.006(3) 0.001(3)
C2 0.020(3) 0.042(3) 0.021(3) 0.000(2) 0.009(4) -0.002(3)
C3 0.048(4) 0.033(3) 0.028(3) 0.002(2) 0.002(4) -0.006(3)
C4 0.045(3) 0.037(3) 0.025(3) -0.013(3) -0.006(3) -0.002(3)
C5 0.037(3) 0.047(4) 0.028(3) -0.012(3) 0.001(3) -0.007(4)
C6 0.025(3) 0.041(3) 0.023(3) -0.001(2) 0.010(3) -0.002(3)
N1 0.030(3) 0.035(3) 0.047(4) 0.002(2) 0.005(3) -0.003(3)
C7 0.031(3) 0.031(3) 0.032(3) -0.001(3) 0.003(2) 0.000(2)
C8 0.028(3) 0.043(4) 0.027(4) -0.004(3) -0.001(2) 0.001(2)
C9 0.027(3) 0.041(3) 0.052(4) 0.008(3) -0.002(4) -0.009(5)
C10 0.060(4) 0.032(3) 0.056(5) 0.005(3) 0.003(3) -0.002(3)
C11 0.047(4) 0.037(4) 0.041(4) -0.010(3) 0.000(3) -0.001(3)
C12 0.036(3) 0.041(3) 0.026(4) -0.011(3) 0.005(3) -0.001(3)

loop_
_atom_type_symbol
_atom_type_description
_atom_type_scat_dispersion_real
_atom_type_scat_dispersion_imag
_atom_type_scat_source
C C 0.0033 0.0016 'International Tables Vol C Tables 4.2.6.8 and 6.1.1.4'
H H 0.0000 0.0000 'International Tables Vol C Tables 4.2.6.8 and 6.1.1.4'
Cl Cl 0.1484 0.1585 'International Tables Vol C Tables 4.2.6.8 and 6.1.1.4'
N N 0.0061 0.0033 'International Tables Vol C Tables 4.2.6.8 and 6.1.1.4'
Sn Sn -0.6537 1.4246 'International Tables Vol C Tables 4.2.6.8 and 6.1.1.4'

loop_
_geom_angle_atom_site_label_1
_geom_angle_atom_site_label_2
_geom_angle_atom_site_label_3
_geom_angle_site_symmetry_1
_geom_angle_site_symmetry_3
_geom_angle
C1 Sn1 C1 2 . 179.6(4)
C1 Sn1 Cl1 2 . 91.82(16)
C1 Sn1 Cl1 . . 88.46(17)
C1 Sn1 Cl1 2 2 88.45(17)
C1 Sn1 Cl1 . 2 91.82(16)
Cl1 Sn1 Cl1 . 2 91.12(8)
C1 Sn1 Cl2 2 . 90.00(17)
C1 Sn1 Cl2 . . 89.72(16)
Cl1 Sn1 Cl2 . . 89.41(5)
Cl1 Sn1 Cl2 2 . 178.38(5)
C1 Sn1 Cl2 2 2 89.72(16)
C1 Sn1 Cl2 . 2 90.00(17)
Cl1 Sn1 Cl2 . 2 178.39(5)
Cl1 Sn1 Cl2 2 2 89.41(5)
Cl2 Sn1 Cl2 . 2 90.10(8)
C2 C1 C6 . . 118.3(5)
C2 C1 Sn1 . . 121.5(4)
C6 C1 Sn1 . . 120.1(4)
C1 C2 C3 . . 122.7(5)
C1 C2 H2 . . 118.6
C3 C2 H2 . . 118.6
C2 C3 C4 . . 118.5(5)
C2 C3 H3 . . 120.8
C4 C3 H3 . . 120.8
C5 C4 C3 . . 119.7(5)
C5 C4 H4 . . 120.2
C3 C4 H4 . . 120.2
C4 C5 C6 . . 121.3(6)
C4 C5 H5 . . 119.3
C6 C5 H5 . . 119.3
C1 C6 C5 . . 119.3(5)
C1 C6 H6 . . 120.3
C5 C6 H6 . . 120.3
C7 N1 H1A . . 99(5)
C7 N1 H1B . . 118(5)
H1A N1 H1B . . 103(6)
C7 N1 H1C . . 117(5)
H1A N1 H1C . . 122(7)
H1B N1 H1C . . 99(7)
N1 C7 C12 . . 111.1(5)
N1 C7 C8 . . 110.2(5)
C12 C7 C8 . . 112.2(5)
N1 C7 H7 . . 107.7
C12 C7 H7 . . 107.7
C8 C7 H7 . . 107.7
C9 C8 C7 . . 110.1(6)
C9 C8 H8A . . 109.6
C7 C8 H8A . . 109.6
C9 C8 H8B . . 109.6
C7 C8 H8B . . 109.6
H8A C8 H8B . . 108.2
C8 C9 C10 . . 112.6(6)
C8 C9 H9A . . 109.1
C10 C9 H9A . . 109.1
C8 C9 H9B . . 109.1
C10 C9 H9B . . 109.1
H9A C9 H9B . . 107.8
C9 C10 C11 . . 110.0(6)
C9 C10 H10A . . 109.7
C11 C10 H10A . . 109.7
C9 C10 H10B . . 109.7
C11 C10 H10B . . 109.7
H10A C10 H10B . . 108.2
C12 C11 C10 . . 113.1(5)
C12 C11 H11A . . 109.0
C10 C11 H11A . . 109.0
C12 C11 H11B . . 109.0
C10 C11 H11B . . 109.0
H11A C11 H11B . . 107.8
C11 C12 C7 . . 111.8(5)
C11 C12 H12A . . 109.3
C7 C12 H12A . . 109.3
C11 C12 H12B . . 109.3
C7 C12 H12B . . 109.3
H12A C12 H12B . . 107.9

loop_
_geom_bond_atom_site_label_1
_geom_bond_atom_site_label_2
_geom_bond_site_symmetry_2
_geom_bond_distance
Sn1 C1 2 2.142(5)
Sn1 C1 . 2.142(5)
Sn1 Cl1 . 2.5685(16)
Sn1 Cl1 2 2.5686(16)
Sn1 Cl2 . 2.5842(17)
Sn1 Cl2 2 2.5843(17)
C1 C2 . 1.357(7)
C1 C6 . 1.392(7)
C2 C3 . 1.383(7)
C2 H2 . 0.9500
C3 C4 . 1.399(8)
C3 H3 . 0.9500
C4 C5 . 1.343(9)
C4 H4 . 0.9500
C5 C6 . 1.406(8)
C5 H5 . 0.9500
C6 H6 . 0.9500
N1 C7 . 1.471(8)
N1 H1A . 0.91(2)
N1 H1B . 0.91(2)
N1 H1C . 0.90(2)
C7 C12 . 1.498(8)
C7 C8 . 1.519(8)
C7 H7 . 1.0000
C8 C9 . 1.506(8)
C8 H8A . 0.9900
C8 H8B . 0.9900
C9 C10 . 1.509(9)
C9 H9A . 0.9900
C9 H9B . 0.9900
C10 C11 . 1.511(9)
C10 H10A . 0.9900
C10 H10B . 0.9900
C11 C12 . 1.494(9)
C11 H11A . 0.9900
C11 H11B . 0.9900
C12 H12A . 0.9900
C12 H12B . 0.9900

loop_
_geom_hbond_atom_site_label_D
_geom_hbond_atom_site_label_H
_geom_hbond_atom_site_label_A
_geom_hbond_site_symmetry_A
_geom_hbond_distance_DH
_geom_hbond_distance_HA
_geom_hbond_distance_DA
_geom_hbond_angle_DHA
N1 H1A Cl2 9_554 0.91(3) 2.35(4) 3.244(8) 166(10)
N1 H1B Cl1 2_554 0.91(3) 2.36(6) 3.172(9) 148(8)
N1 H1C Cl2 2 0.90(3) 2.60(7) 3.328(9) 139(9)

loop_
_geom_torsion_atom_site_label_1
_geom_torsion_atom_site_label_2
_geom_torsion_atom_site_label_3
_geom_torsion_atom_site_label_4
_geom_torsion_site_symmetry_1
_geom_torsion
C1 Sn1 C1 C2 2 93.3(8)
Cl1 Sn1 C1 C2 . -41.0(6)
Cl1 Sn1 C1 C2 2 -132.1(6)
Cl2 Sn1 C1 C2 . 48.4(6)
Cl2 Sn1 C1 C2 2 138.5(6)
C1 Sn1 C1 C6 2 -87.6(4)
Cl1 Sn1 C1 C6 . 138.0(5)
Cl1 Sn1 C1 C6 2 47.0(5)
Cl2 Sn1 C1 C6 . -132.5(5)
Cl2 Sn1 C1 C6 2 -42.4(5)
C6 C1 C2 C3 . 4.0(12)
Sn1 C1 C2 C3 . -177.0(6)
C1 C2 C3 C4 . -4.4(12)
C2 C3 C4 C5 . 3.1(11)
C3 C4 C5 C6 . -1.6(12)
C2 C1 C6 C5 . -2.3(10)
Sn1 C1 C6 C5 . 178.6(6)
C4 C5 C6 C1 . 1.2(11)
N1 C7 C8 C9 . 178.7(6)
C12 C7 C8 C9 . 54.3(7)
C7 C8 C9 C10 . -55.7(10)
C8 C9 C10 C11 . 55.1(10)
C9 C10 C11 C12 . -53.5(8)
C10 C11 C12 C7 . 53.4(8)
N1 C7 C12 C11 . -177.3(6)
C8 C7 C12 C11 . -53.5(7)
